data_1508551
loop_
_publ_author_name
'Nishioka, Kiyoshi'
'Goto, Hidetoshi'
'Sugimoto, Hiroshi'

_publ_section_title
;
 Dual Catalyst System for Asymmetric Alternating Copolymerization of
 Carbon Dioxide and Cyclohexene Oxide with Chiral Aluminum Complexes:
 Lewis Base as Catalyst Activator and Lewis Acid as Monomer Activator
;
_journal_issue 20
_journal_name_full Macromolecules
_journal_page_first 8172
_journal_paper_doi 10.1021/ma301696d
_journal_volume 45
_journal_year 2012
_chemical_formula_moiety 'C28 H36 Al2 N2 O4'
_chemical_formula_sum 'C28 H36 Al2 N2 O4'
_chemical_formula_weight 518.55
_chemical_name_systematic
; 
 ? 
;
_space_group_IT_number 19
_symmetry_cell_setting orthorhombic
_symmetry_space_group_name_Hall 'P 2ac 2ab'
_symmetry_space_group_name_H-M 'P 21 21 21'
_atom_sites_solution_hydrogens geom
_atom_sites_solution_primary direct
_atom_sites_solution_secondary difmap
_audit_creation_method SHELXL-97
_cell_angle_alpha 90.00
_cell_angle_beta 90.00
_cell_angle_gamma 90.00
_cell_formula_units_Z 4
_cell_length_a 9.0425(15)
_cell_length_b 14.736(2)
_cell_length_c 20.513(3)
_cell_measurement_reflns_used 2856
_cell_measurement_temperature 100(2)
_cell_measurement_theta_max 20.54
_cell_measurement_theta_min 2.42
_cell_volume 2733.4(7)
_computing_cell_refinement 'Bruker SMART'
_computing_data_collection 'Bruker SMART'
_computing_data_reduction 'Bruker SAINT'
_computing_molecular_graphics 'Bruker SHELXTL'
_computing_publication_material 'Bruker SHELXTL'
_computing_structure_refinement 'SHELXL-97 (Sheldrick, 1997)'
_computing_structure_solution 'SHELXS-97 (Sheldrick, 1990)'
_diffrn_ambient_temperature 100(2)
_diffrn_measured_fraction_theta_full 1.000
_diffrn_measured_fraction_theta_max 0.951
_diffrn_measurement_device_type 'CCD area detector'
_diffrn_measurement_method 'phi and omega scans'
_diffrn_radiation_monochromator graphite
_diffrn_radiation_source 'fine-focus sealed tube'
_diffrn_radiation_type MoK\a
_diffrn_radiation_wavelength 0.71073
_diffrn_reflns_av_R_equivalents 0.1334
_diffrn_reflns_av_sigmaI/netI 0.1411
_diffrn_reflns_limit_h_max 11
_diffrn_reflns_limit_h_min -11
_diffrn_reflns_limit_k_max 19
_diffrn_reflns_limit_k_min -14
_diffrn_reflns_limit_l_max 27
_diffrn_reflns_limit_l_min -23
_diffrn_reflns_number 16512
_diffrn_reflns_theta_full 25.00
_diffrn_reflns_theta_max 28.22
_diffrn_reflns_theta_min 1.70
_exptl_absorpt_coefficient_mu 0.142
_exptl_absorpt_correction_T_max 0.9680
_exptl_absorpt_correction_T_min 0.9323
_exptl_absorpt_correction_type integration
_exptl_crystal_colour colorless
_exptl_crystal_density_diffrn 1.260
_exptl_crystal_density_meas 0
_exptl_crystal_density_method 'not measured'
_exptl_crystal_description block
_exptl_crystal_F_000 1104
_exptl_crystal_size_max 0.50
_exptl_crystal_size_mid 0.25
_exptl_crystal_size_min 0.23
_refine_diff_density_max 0.615
_refine_diff_density_min -0.376
_refine_diff_density_rms 0.085
_refine_ls_abs_structure_details 'Flack H D (1983), Acta Cryst. A39, 876-881'
_refine_ls_abs_structure_Flack 1.2(4)
_refine_ls_extinction_method none
_refine_ls_goodness_of_fit_ref 1.043
_refine_ls_hydrogen_treatment mixed
_refine_ls_matrix_type full
_refine_ls_number_parameters 331
_refine_ls_number_reflns 6198
_refine_ls_number_restraints 0
_refine_ls_restrained_S_all 1.043
_refine_ls_R_factor_all 0.1590
_refine_ls_R_factor_gt 0.1110
_refine_ls_shift/su_max 0.019
_refine_ls_shift/su_mean 0.003
_refine_ls_structure_factor_coef Fsqd
_refine_ls_weighting_details 'calc w=1/[\s^2^(Fo^2^)+(0.1142P)^2^+5.5918P] where P=(Fo^2^+2Fc^2^)/3'
_refine_ls_weighting_scheme calc
_refine_ls_wR_factor_gt 0.2644
_refine_ls_wR_factor_ref 0.2921
_reflns_number_gt 3873
_reflns_number_total 6198
_reflns_threshold_expression >2sigma(I)
_cod_data_source_file ma301696d_si_002.cif
_cod_data_source_block 2g
_cod_depositor_comments
;
The following automatic conversions were performed:

'_symmetry_cell_setting' value 'Orthorhombic' changed to
'orthorhombic' according to
/home/saulius/struct/CIF-dictionaries/cif_core.dic dictionary named
'cif_core.dic' version 2.4.2 from 2011-04-26.

Automatic conversion script
Id: cif_fix_values 1891 2012-01-12 08:04:46Z andrius 
;
_cod_original_cell_volume 2733.4(8)
_cod_original_sg_symbol_H-M P2(1)2(1)2(1)
_cod_database_code 1508551

loop_
_symmetry_equiv_pos_as_xyz
'x, y, z'
'-x+1/2, -y, z+1/2'
'-x, y+1/2, -z+1/2'
'x+1/2, -y+1/2, -z'

loop_
_atom_site_label
_atom_site_type_symbol
_atom_site_fract_x
_atom_site_fract_y
_atom_site_fract_z
_atom_site_U_iso_or_equiv
_atom_site_adp_type
_atom_site_occupancy
_atom_site_symmetry_multiplicity
_atom_site_calc_flag
_atom_site_refinement_flags
Al1 Al 1.0031(3) 0.03740(13) 0.23834(10) 0.0416(5) Uani 1 1 d .
Al2 Al 0.8718(2) -0.05047(12) 0.12198(9) 0.0380(5) Uani 1 1 d .
O1 O 1.0124(6) -0.0668(3) 0.1877(2) 0.0438(12) Uani 1 1 d .
O3 O 0.8601(7) 0.0549(3) 0.1732(3) 0.0618(16) Uani 1 1 d .
O4 O 0.8161(5) -0.1691(3) 0.1269(2) 0.0401(11) Uani 1 1 d .
O2 O 0.8819(7) 0.0909(3) 0.2986(2) 0.0502(13) Uani 1 1 d .
N1 N 1.0745(5) -0.0490(5) 0.3056(3) 0.0457(15) Uani 1 1 d .
C10 C 1.3206(7) -0.1142(5) 0.2758(3) 0.0402(16) Uani 1 1 d .
N2 N 0.6611(8) -0.0150(5) 0.1058(3) 0.0514(18) Uani 1 1 d .
C17 C 0.7006(9) -0.2071(5) 0.1002(3) 0.0455(19) Uani 1 1 d .
C3 C 0.7990(10) 0.1574(5) 0.3971(4) 0.055(2) Uani 1 1 d .
H3A H 0.8399 0.2180 0.3892 0.083 Uiso 1 1 calc R
H3B H 0.7997 0.1448 0.4440 0.083 Uiso 1 1 calc R
H3C H 0.6972 0.1548 0.3809 0.083 Uiso 1 1 calc R
C12 C 1.5605(9) -0.1777(6) 0.2539(4) 0.056(2) Uani 1 1 d .
H12 H 1.6173 -0.2269 0.2376 0.068 Uiso 1 1 calc R
C11 C 1.4076(8) -0.1823(5) 0.2522(3) 0.0421(17) Uani 1 1 d .
H11 H 1.3619 -0.2345 0.2340 0.050 Uiso 1 1 calc R
C5 C 0.9739(10) 0.0267(7) 0.3966(4) 0.077(3) Uani 1 1 d .
H5 H 0.9729 0.0309 0.4428 0.092 Uiso 1 1 calc R
C19 C 0.5558(8) -0.0708(6) 0.0875(3) 0.049(2) Uani 1 1 d .
C6 C 1.0603(10) -0.0419(8) 0.3685(4) 0.078(3) Uani 1 1 d .
C9 C 1.1532(7) -0.1266(6) 0.2783(3) 0.0440(18) Uani 1 1 d .
H9 H 1.1317 -0.1805 0.3063 0.053 Uiso 1 1 calc R
C4 C 0.8912(8) 0.0878(4) 0.3624(3) 0.0393(16) Uani 1 1 d .
C13 C 1.6284(9) -0.1058(7) 0.2780(6) 0.082(3) Uani 1 1 d .
H13 H 1.7332 -0.1016 0.2784 0.098 Uiso 1 1 calc R
C16 C 0.7119(13) -0.3084(6) 0.0931(4) 0.074(3) Uani 1 1 d .
H16A H 0.8047 -0.3238 0.0710 0.112 Uiso 1 1 calc R
H16B H 0.6283 -0.3308 0.0673 0.112 Uiso 1 1 calc R
H16C H 0.7102 -0.3367 0.1363 0.112 Uiso 1 1 calc R
C23 C 0.6279(14) 0.1441(7) 0.0660(5) 0.084(3) Uani 1 1 d .
C8 C 1.0844(8) -0.1439(5) 0.2108(4) 0.052(2) Uani 1 1 d .
H8A H 1.1630 -0.1617 0.1798 0.062 Uiso 1 1 calc R
H8B H 1.0129 -0.1946 0.2139 0.062 Uiso 1 1 calc R
C24 C 0.6893(14) 0.1247(7) 0.0137(5) 0.085(3) Uani 1 1 d .
H24 H 0.7326 0.0663 0.0091 0.102 Uiso 1 1 calc R
C28 C 0.5526(15) 0.2297(7) 0.0727(6) 0.096(4) Uani 1 1 d .
H28 H 0.5004 0.2426 0.1118 0.115 Uiso 1 1 calc R
C20 C 0.3945(9) -0.0376(9) 0.0797(4) 0.088(4) Uani 1 1 d .
H20A H 0.3521 -0.0253 0.1227 0.131 Uiso 1 1 calc R
H20B H 0.3361 -0.0844 0.0577 0.131 Uiso 1 1 calc R
H20C H 0.3933 0.0182 0.0536 0.131 Uiso 1 1 calc R
C26 C 0.634(2) 0.2682(9) -0.0319(6) 0.137(7) Uani 1 1 d .
H26 H 0.6426 0.3130 -0.0651 0.164 Uiso 1 1 calc R
C18 C 0.5797(10) -0.1626(7) 0.0781(3) 0.062(3) Uani 1 1 d .
H18 H 0.5073 -0.1962 0.0548 0.074 Uiso 1 1 calc R
C15 C 1.3910(9) -0.0389(9) 0.2970(7) 0.124(6) Uani 1 1 d .
H15 H 1.3357 0.0136 0.3083 0.148 Uiso 1 1 calc R
C22 C 0.6272(15) 0.0818(6) 0.1210(5) 0.093(4) Uani 1 1 d .
H22 H 0.5252 0.0832 0.1398 0.112 Uiso 1 1 calc R
C14 C 1.5428(10) -0.0381(10) 0.3022(11) 0.189(11) Uani 1 1 d .
H14 H 1.5892 0.0116 0.3234 0.227 Uiso 1 1 calc R
C21 C 0.730(2) 0.1101(8) 0.1736(8) 0.181(10) Uani 1 1 d .
H21A H 0.7575 0.1745 0.1674 0.217 Uiso 1 1 calc R
H21B H 0.6796 0.1045 0.2164 0.217 Uiso 1 1 calc R
C7 C 1.1465(18) -0.0956(12) 0.4149(5) 0.168(9) Uani 1 1 d .
H7A H 1.0841 -0.1436 0.4333 0.252 Uiso 1 1 calc R
H7B H 1.1818 -0.0562 0.4501 0.252 Uiso 1 1 calc R
H7C H 1.2312 -0.1229 0.3925 0.252 Uiso 1 1 calc R
C25 C 0.698(2) 0.1897(10) -0.0427(9) 0.150(7) Uani 1 1 d .
H25 H 0.7457 0.1752 -0.0827 0.180 Uiso 1 1 calc R
C2 C 0.9892(9) -0.0405(5) 0.0423(4) 0.0522(19) Uani 1 1 d .
H2A H 1.0527 -0.0940 0.0380 0.078 Uiso 1 1 calc R
H2B H 1.0508 0.0142 0.0444 0.078 Uiso 1 1 calc R
H2C H 0.9231 -0.0365 0.0046 0.078 Uiso 1 1 calc R
C1 C 1.1580(14) 0.1243(7) 0.2183(4) 0.088(4) Uani 1 1 d .
H1A H 1.1204 0.1692 0.1872 0.131 Uiso 1 1 calc R
H1B H 1.2428 0.0925 0.1992 0.131 Uiso 1 1 calc R
H1C H 1.1888 0.1551 0.2584 0.131 Uiso 1 1 calc R
C27 C 0.555(2) 0.2920(8) 0.0241(7) 0.145(8) Uani 1 1 d .
H27 H 0.5056 0.3487 0.0279 0.173 Uiso 1 1 calc R

loop_
_atom_site_aniso_label
_atom_site_aniso_U_11
_atom_site_aniso_U_22
_atom_site_aniso_U_33
_atom_site_aniso_U_23
_atom_site_aniso_U_13
_atom_site_aniso_U_12
Al1 0.0523(13) 0.0338(10) 0.0388(11) -0.0135(9) -0.0078(10) -0.0096(10)
Al2 0.0543(13) 0.0209(9) 0.0387(10) -0.0099(8) -0.0260(9) 0.0061(9)
O1 0.058(3) 0.029(2) 0.044(3) -0.0144(19) -0.027(2) 0.012(2)
O3 0.088(4) 0.033(3) 0.064(3) -0.020(3) -0.041(3) 0.010(3)
O4 0.048(3) 0.034(2) 0.039(2) -0.010(2) -0.014(2) -0.012(2)
O2 0.077(4) 0.028(2) 0.045(3) -0.011(2) -0.001(3) 0.009(3)
N1 0.013(2) 0.086(5) 0.039(3) -0.011(3) -0.001(2) 0.012(3)
C10 0.018(3) 0.063(5) 0.040(4) -0.013(3) 0.001(3) 0.009(3)
N2 0.065(4) 0.066(4) 0.024(3) -0.012(3) -0.024(3) 0.022(3)
C17 0.055(5) 0.061(5) 0.020(3) 0.014(3) -0.003(3) -0.015(4)
C3 0.064(5) 0.037(4) 0.065(5) 0.008(4) 0.012(4) 0.009(4)
C12 0.035(4) 0.065(5) 0.069(5) 0.015(5) 0.019(4) 0.019(4)
C11 0.044(4) 0.033(3) 0.050(4) 0.016(3) -0.008(3) 0.004(3)
C5 0.071(6) 0.123(8) 0.036(4) 0.014(5) 0.017(4) 0.050(6)
C19 0.046(4) 0.084(6) 0.015(3) 0.010(3) -0.008(3) -0.008(4)
C6 0.057(5) 0.138(9) 0.039(4) -0.015(6) 0.007(4) 0.044(6)
C9 0.026(4) 0.070(5) 0.036(3) -0.003(3) -0.007(3) 0.019(3)
C4 0.041(4) 0.035(3) 0.042(4) 0.001(3) 0.019(3) -0.016(3)
C13 0.015(4) 0.090(7) 0.140(10) -0.017(7) 0.003(5) 0.001(4)
C16 0.108(8) 0.060(6) 0.055(5) 0.004(4) -0.021(5) -0.042(6)
C23 0.109(9) 0.076(7) 0.067(6) -0.024(5) -0.030(6) 0.026(7)
C8 0.031(4) 0.055(5) 0.069(5) -0.022(4) -0.027(4) 0.021(3)
C24 0.136(10) 0.059(6) 0.059(6) -0.002(5) -0.018(6) 0.024(7)
C28 0.132(11) 0.078(7) 0.078(7) -0.003(6) -0.058(7) 0.037(7)
C20 0.044(5) 0.162(11) 0.057(5) 0.043(7) -0.002(4) 0.018(6)
C26 0.27(2) 0.080(8) 0.061(7) 0.028(6) 0.062(10) 0.041(11)
C18 0.066(6) 0.095(7) 0.024(3) 0.004(4) -0.004(4) -0.035(5)
C15 0.023(4) 0.133(10) 0.215(14) -0.138(10) -0.019(6) 0.019(5)
C22 0.127(10) 0.062(5) 0.091(7) -0.017(5) -0.057(7) 0.054(6)
C14 0.024(5) 0.145(12) 0.40(3) -0.184(16) -0.053(9) 0.025(6)
C21 0.250(19) 0.078(8) 0.214(16) -0.091(10) -0.166(16) 0.116(11)
C7 0.183(15) 0.29(2) 0.032(5) 0.035(8) 0.012(7) 0.171(15)
C25 0.21(2) 0.085(10) 0.158(16) 0.019(10) 0.032(14) 0.006(11)
C2 0.047(4) 0.045(4) 0.065(5) -0.001(4) -0.019(4) -0.005(4)
C1 0.132(10) 0.096(7) 0.034(4) -0.024(5) 0.019(5) -0.062(7)
C27 0.28(2) 0.072(8) 0.086(9) -0.023(7) -0.062(12) 0.039(10)

loop_
_atom_type_symbol
_atom_type_description
_atom_type_scat_dispersion_real
_atom_type_scat_dispersion_imag
_atom_type_scat_source
C C 0.0033 0.0016 'International Tables Vol C Tables 4.2.6.8 and 6.1.1.4'
H H 0.0000 0.0000 'International Tables Vol C Tables 4.2.6.8 and 6.1.1.4'
N N 0.0061 0.0033 'International Tables Vol C Tables 4.2.6.8 and 6.1.1.4'
O O 0.0106 0.0060 'International Tables Vol C Tables 4.2.6.8 and 6.1.1.4'
Al Al 0.0645 0.0514 'International Tables Vol C Tables 4.2.6.8 and 6.1.1.4'

loop_
_geom_angle_atom_site_label_1
_geom_angle_atom_site_label_2
_geom_angle_atom_site_label_3
_geom_angle
O2 Al1 O1 139.6(3)
O2 Al1 O3 90.5(3)
O1 Al1 O3 75.3(2)
O2 Al1 C1 106.9(4)
O1 Al1 C1 113.3(4)
O3 Al1 C1 104.8(4)
O2 Al1 N1 90.1(2)
O1 Al1 N1 81.0(2)
O3 Al1 N1 143.8(3)
C1 Al1 N1 109.6(4)
O2 Al1 Al2 119.5(2)
O1 Al1 Al2 37.40(14)
O3 Al1 Al2 37.89(15)
C1 Al1 Al2 114.0(3)
N1 Al1 Al2 114.2(2)
O4 Al2 O1 91.4(2)
O4 Al2 O3 138.3(3)
O1 Al2 O3 75.0(2)
O4 Al2 C2 105.6(3)
O1 Al2 C2 104.1(3)
O3 Al2 C2 115.8(3)
O4 Al2 N2 89.8(3)
O1 Al2 N2 143.2(3)
O3 Al2 N2 79.8(3)
C2 Al2 N2 111.0(3)
O4 Al2 Al1 119.04(17)
O1 Al2 Al1 37.11(13)
O3 Al2 Al1 37.89(16)
C2 Al2 Al1 115.0(2)
N2 Al2 Al1 113.61(19)
C8 O1 Al1 120.3(4)
C8 O1 Al2 132.0(4)
Al1 O1 Al2 105.5(2)
C21 O3 Al1 129.8(6)
C21 O3 Al2 121.3(6)
Al1 O3 Al2 104.2(3)
C17 O4 Al2 127.6(5)
C4 O2 Al1 128.3(5)
C6 N1 C9 119.5(7)
C6 N1 Al1 127.3(6)
C9 N1 Al1 113.3(4)
C15 C10 C11 116.5(6)
C15 C10 C9 123.7(7)
C11 C10 C9 119.8(7)
C19 N2 C22 120.6(8)
C19 N2 Al2 125.0(6)
C22 N2 Al2 114.2(6)
O4 C17 C18 125.4(8)
O4 C17 C16 114.3(8)
C18 C17 C16 120.2(8)
C4 C3 H3A 109.5
C4 C3 H3B 109.5
H3A C3 H3B 109.5
C4 C3 H3C 109.5
H3A C3 H3C 109.5
H3B C3 H3C 109.5
C13 C12 C11 120.9(8)
C13 C12 H12 119.6
C11 C12 H12 119.6
C10 C11 C12 122.1(8)
C10 C11 H11 119.0
C12 C11 H11 119.0
C4 C5 C6 124.7(8)
C4 C5 H5 117.7
C6 C5 H5 117.7
N2 C19 C18 122.7(8)
N2 C19 C20 121.0(9)
C18 C19 C20 116.3(8)
N1 C6 C5 121.4(9)
N1 C6 C7 123.4(8)
C5 C6 C7 114.7(8)
N1 C9 C10 113.8(6)
N1 C9 C8 106.1(5)
C10 C9 C8 113.0(6)
N1 C9 H9 107.9
C10 C9 H9 107.9
C8 C9 H9 107.9
O2 C4 C5 124.8(7)
O2 C4 C3 114.5(7)
C5 C4 C3 120.7(7)
C12 C13 C14 117.5(8)
C12 C13 H13 121.3
C14 C13 H13 121.3
C17 C16 H16A 109.5
C17 C16 H16B 109.5
H16A C16 H16B 109.5
C17 C16 H16C 109.5
H16A C16 H16C 109.5
H16B C16 H16C 109.5
C24 C23 C28 119.7(11)
C24 C23 C22 121.9(10)
C28 C23 C22 118.4(10)
O1 C8 C9 111.1(6)
O1 C8 H8A 109.4
C9 C8 H8A 109.4
O1 C8 H8B 109.4
C9 C8 H8B 109.4
H8A C8 H8B 108.0
C23 C24 C25 122.8(12)
C23 C24 H24 118.6
C25 C24 H24 118.6
C27 C28 C23 121.0(13)
C27 C28 H28 119.5
C23 C28 H28 119.5
C19 C20 H20A 109.5
C19 C20 H20B 109.5
H20A C20 H20B 109.5
C19 C20 H20C 109.5
H20A C20 H20C 109.5
H20B C20 H20C 109.5
C25 C26 C27 125.8(13)
C25 C26 H26 117.1
C27 C26 H26 117.1
C17 C18 C19 123.6(8)
C17 C18 H18 118.2
C19 C18 H18 118.2
C10 C15 C14 120.1(9)
C10 C15 H15 119.9
C14 C15 H15 119.9
C23 C22 C21 112.6(12)
C23 C22 N2 116.0(9)
C21 C22 N2 107.0(7)
C23 C22 H22 106.9
C21 C22 H22 106.9
N2 C22 H22 106.9
C13 C14 C15 122.3(10)
C13 C14 H14 118.8
C15 C14 H14 118.8
O3 C21 C22 110.5(9)
O3 C21 H21A 109.5
C22 C21 H21A 109.5
O3 C21 H21B 109.6
C22 C21 H21B 109.6
H21A C21 H21B 108.1
C6 C7 H7A 109.5
C6 C7 H7B 109.5
H7A C7 H7B 109.5
C6 C7 H7C 109.5
H7A C7 H7C 109.5
H7B C7 H7C 109.5
C26 C25 C24 114.1(15)
C26 C25 H25 122.9
C24 C25 H25 123.0
Al2 C2 H2A 109.5
Al2 C2 H2B 109.5
H2A C2 H2B 109.5
Al2 C2 H2C 109.5
H2A C2 H2C 109.5
H2B C2 H2C 109.5
Al1 C1 H1A 109.5
Al1 C1 H1B 109.5
H1A C1 H1B 109.5
Al1 C1 H1C 109.5
H1A C1 H1C 109.5
H1B C1 H1C 109.5
C28 C27 C26 116.3(13)
C28 C27 H27 121.9
C26 C27 H27 121.9

loop_
_geom_bond_atom_site_label_1
_geom_bond_atom_site_label_2
_geom_bond_distance
Al1 O2 1.831(5)
Al1 O1 1.855(4)
Al1 O3 1.878(5)
Al1 C1 1.942(9)
Al1 N1 1.985(7)
Al1 Al2 2.964(3)
Al2 O4 1.822(5)
Al2 O1 1.868(5)
Al2 O3 1.878(5)
Al2 C2 1.954(9)
Al2 N2 2.003(7)
O1 C8 1.393(8)
O3 C21 1.433(14)
O4 C17 1.305(9)
O2 C4 1.312(8)
N1 C6 1.301(10)
N1 C9 1.458(9)
C10 C15 1.351(12)
C10 C11 1.364(10)
C10 C9 1.525(9)
N2 C19 1.313(10)
N2 C22 1.492(10)
C17 C18 1.354(12)
C17 C16 1.503(12)
C3 C4 1.501(10)
C3 H3A 0.9800
C3 H3B 0.9800
C3 H3C 0.9800
C12 C13 1.321(13)
C12 C11 1.384(11)
C12 H12 0.9500
C11 H11 0.9500
C5 C4 1.365(11)
C5 C6 1.402(12)
C5 H5 0.9500
C19 C18 1.383(12)
C19 C20 1.547(12)
C6 C7 1.464(13)
C9 C8 1.539(9)
C9 H9 1.0000
C13 C14 1.356(14)
C13 H13 0.9500
C16 H16A 0.9800
C16 H16B 0.9800
C16 H16C 0.9800
C23 C24 1.241(14)
C23 C28 1.440(14)
C23 C22 1.455(15)
C8 H8A 0.9900
C8 H8B 0.9900
C24 C25 1.505(18)
C24 H24 0.9500
C28 C27 1.356(17)
C28 H28 0.9500
C20 H20A 0.9800
C20 H20B 0.9800
C20 H20C 0.9800
C26 C25 1.312(18)
C26 C27 1.40(2)
C26 H26 0.9500
C18 H18 0.9500
C15 C14 1.376(12)
C15 H15 0.9500
C22 C21 1.483(15)
C22 H22 1.0000
C14 H14 0.9500
C21 H21A 0.9900
C21 H21B 0.9900
C7 H7A 0.9800
C7 H7B 0.9800
C7 H7C 0.9800
C25 H25 0.9500
C2 H2A 0.9800
C2 H2B 0.9800
C2 H2C 0.9800
C1 H1A 0.9800
C1 H1B 0.9800
C1 H1C 0.9800
C27 H27 0.9500
